data_1510346
loop_
_publ_author_name
'Hiebl, K.'
'Wagner, F.E.'
'Grin', Yu.N.'
'Noel, H.'
'Rogl, P.'

_publ_section_title
;
 Structural chemistry and magnetic behavior of ternary gallides RE Aux
 Ga4-x, RE= La, Ce, Pr, Nd, and Sm
;
_journal_name_full 'Journal of Solid State Chemistry'
_journal_page_first 168
_journal_page_last 177
_journal_paper_doi 10.1016/0022-4596(87)90053-3
_journal_volume 70
_journal_year 1987
_chemical_formula_sum 'Au1.5 Ga6.5 Sm2'
_chemical_name_systematic 'Au1.5 Sm2 Ga6.5'
_space_group_IT_number 139
_symmetry_space_group_name_Hall '-I 4 2'
_symmetry_space_group_name_H-M 'I 4/m m m'
_cell_angle_alpha 90
_cell_angle_beta 90
_cell_angle_gamma 90
_cell_formula_units_Z 1
_cell_length_a 4.259
_cell_length_b 4.259
_cell_length_c 10.598
_cell_volume 192.238
_citation_journal_id_ASTM JSSCBI
_cod_data_source_file gold_420.cif
_cod_data_source_block Au1.5Ga6.5Sm2
_cod_database_code 1510346

loop_
_symmetry_equiv_pos_as_xyz
x,y,z
-y,x,z
-x,-y,z
y,-x,z
x,-y,-z
y,x,-z
-x,y,-z
-y,-x,-z
-x,-y,-z
y,-x,-z
x,y,-z
-y,x,-z
-x,y,z
-y,-x,z
x,-y,z
y,x,z
x+1/2,y+1/2,z+1/2
-y+1/2,x+1/2,z+1/2
-x+1/2,-y+1/2,z+1/2
y+1/2,-x+1/2,z+1/2
x+1/2,-y+1/2,-z+1/2
y+1/2,x+1/2,-z+1/2
-x+1/2,y+1/2,-z+1/2
-y+1/2,-x+1/2,-z+1/2
-x+1/2,-y+1/2,-z+1/2
y+1/2,-x+1/2,-z+1/2
x+1/2,y+1/2,-z+1/2
-y+1/2,x+1/2,-z+1/2
-x+1/2,y+1/2,z+1/2
-y+1/2,-x+1/2,z+1/2
x+1/2,-y+1/2,z+1/2
y+1/2,x+1/2,z+1/2

loop_
_atom_site_label
_atom_site_type_symbol
_atom_site_fract_x
_atom_site_fract_y
_atom_site_fract_z
_atom_site_occupancy
_atom_site_U_iso_or_equiv
Ga1 Ga 0 0.5 0.25 1 0.0
Sm1 Sm 0 0 0 1 0.0
Au1 Au 0 0 0.39 0.375 0.0
Ga1 Ga 0 0 0.39 0.625 0.0
